data_7711475
loop_
_publ_author_name
'Harihar, Shital'
'Mone, Nishigandha Sanjay'
'Satpute, Surekha Khandu'
'Chadar, Dattatray'
'Chakravarty, Debamitra'
'Weyhermueller, Thomas'
'Butcher, R. J.'
'Salunke-Gawali, Sunita'

_publ_section_title
;
 Metal complexes of pro-vitamin K3 analog phthiocol
 (2-hydroxy-3-methylnaphthalene-1,4-dione): Synthesis, Characterization
 and anticancer activity
;
_journal_name_full 'Dalton Transactions'
_journal_paper_doi 10.1039/D2DT02748H
_journal_year 2022
_chemical_formula_moiety 'C22 H18 Mn O8, H2 O'
_chemical_formula_sum 'C22 H20 Mn O9'
_chemical_formula_weight 483.32
_space_group_crystal_system monoclinic
_space_group_IT_number 15
_space_group_name_Hall '-C 2yc'
_space_group_name_H-M_alt 'C 1 2/c 1'
_atom_sites_solution_hydrogens mixed
_atom_sites_solution_primary dual
_atom_sites_solution_secondary difmap
_audit_creation_method SHELXL-2018/3
_audit_update_record
;
2022-10-02 deposited with the CCDC.	2022-10-11 downloaded from the CCDC.
;
_cell_angle_alpha 90
_cell_angle_beta 96.3400(8)
_cell_angle_gamma 90
_cell_formula_units_Z 16
_cell_length_a 33.7912(9)
_cell_length_b 13.3987(3)
_cell_length_c 18.5028(5)
_cell_measurement_reflns_used 9086
_cell_measurement_temperature 293(2)
_cell_measurement_theta_max 28.06
_cell_measurement_theta_min 2.64
_cell_volume 8326.1(4)
_computing_cell_refinement 'Bruker SAINT'
_computing_data_collection 'Bruker APEX2'
_computing_data_reduction 'Bruker SAINT'
_computing_molecular_graphics 'Bruker SHELXTL'
_computing_publication_material 'Bruker SHELXTL'
_computing_structure_refinement 'SHELXL-2018/3 (Sheldrick, 2015b)'
_computing_structure_solution 'SHELXT (Sheldrick 2015a)'
_diffrn_ambient_temperature 293(2)
_diffrn_measured_fraction_theta_full 0.999
_diffrn_measured_fraction_theta_max 0.993
_diffrn_measurement_device_type 'Bruker PHOTON 100 CMOS'
_diffrn_measurement_method '\f and \w scans'
_diffrn_radiation_type MoK\a
_diffrn_radiation_wavelength 0.71073
_diffrn_reflns_av_R_equivalents 0.0991
_diffrn_reflns_av_unetI/netI 0.0513
_diffrn_reflns_Laue_measured_fraction_full 0.999
_diffrn_reflns_Laue_measured_fraction_max 0.993
_diffrn_reflns_limit_h_max 45
_diffrn_reflns_limit_h_min -45
_diffrn_reflns_limit_k_max 17
_diffrn_reflns_limit_k_min -17
_diffrn_reflns_limit_l_max 24
_diffrn_reflns_limit_l_min -24
_diffrn_reflns_number 99477
_diffrn_reflns_point_group_measured_fraction_full 0.999
_diffrn_reflns_point_group_measured_fraction_max 0.993
_diffrn_reflns_theta_full 25.242
_diffrn_reflns_theta_max 28.450
_diffrn_reflns_theta_min 2.640
_exptl_absorpt_coefficient_mu 0.688
_exptl_absorpt_correction_T_max 0.921
_exptl_absorpt_correction_T_min 0.787
_exptl_absorpt_correction_type multi-scan
_exptl_absorpt_process_details 'Bruker SADABS'
_exptl_crystal_colour black
_exptl_crystal_density_diffrn 1.542
_exptl_crystal_description BLOCK
_exptl_crystal_F_000 3984
_exptl_crystal_size_max 0.350
_exptl_crystal_size_mid 0.290
_exptl_crystal_size_min 0.120
_refine_diff_density_max 0.425
_refine_diff_density_min -0.368
_refine_diff_density_rms 0.074
_refine_ls_extinction_method none
_refine_ls_goodness_of_fit_ref 1.074
_refine_ls_hydrogen_treatment mixed
_refine_ls_matrix_type full
_refine_ls_number_parameters 647
_refine_ls_number_reflns 10433
_refine_ls_number_restraints 66
_refine_ls_restrained_S_all 1.072
_refine_ls_R_factor_all 0.0934
_refine_ls_R_factor_gt 0.0615
_refine_ls_shift/su_max 0.007
_refine_ls_shift/su_mean 0.000
_refine_ls_structure_factor_coef Fsqd
_refine_ls_weighting_details 'w=1/[\s^2^(Fo^2^)+(0.0538P)^2^+15.6469P] where P=(Fo^2^+2Fc^2^)/3'
_refine_ls_weighting_scheme calc
_refine_ls_wR_factor_gt 0.1269
_refine_ls_wR_factor_ref 0.1401
_reflns_Friedel_coverage 0.000
_reflns_number_gt 7566
_reflns_number_total 10433
_reflns_threshold_expression 'I > 2\s(I)'
_cod_data_source_file d2dt02748h2.cif
_cod_data_source_block shelx_CCDC3
_cod_original_sg_symbol_H-M 'C 2/c'
_cod_database_code 7711475
_shelx_shelxl_version_number 2018/3
_shelx_space_group_comment
;
The symmetry employed for this shelxl refinement is uniquely defined
by the following loop, which should always be used as a source of
symmetry information in preference to the above space-group names.
They are only intended as comments.
;
_shelx_estimated_absorpt_t_min 0.795
_shelx_estimated_absorpt_t_max 0.922

loop_
_space_group_symop_operation_xyz
'x, y, z'
'-x, y, -z+1/2'
'x+1/2, y+1/2, z'
'-x+1/2, y+1/2, -z+1/2'
'-x, -y, -z'
'x, -y, z-1/2'
'-x+1/2, -y+1/2, -z'
'x+1/2, -y+1/2, z-1/2'

loop_
_atom_site_label
_atom_site_type_symbol
_atom_site_fract_x
_atom_site_fract_y
_atom_site_fract_z
_atom_site_U_iso_or_equiv
_atom_site_adp_type
_atom_site_occupancy
_atom_site_site_symmetry_order
_atom_site_calc_flag
_atom_site_refinement_flags_posn
_atom_site_refinement_flags_adp
_atom_site_refinement_flags_occupancy
_atom_site_disorder_assembly
_atom_site_disorder_group
Mn1 Mn 0.57980(2) -0.11181(3) 0.77657(2) 0.02982(11) Uani 1 1 d . . . . .
O4A O 0.57219(7) -0.26636(17) 0.80431(16) 0.0630(7) Uani 1 1 d D . . . .
H4AA H 0.5919(8) -0.301(3) 0.811(2) 0.095 Uiso 1 1 d D U . . .
H4AB H 0.5604(9) -0.267(2) 0.8391(15) 0.095 Uiso 1 1 d D U . . .
O4B O 0.53557(6) -0.13537(17) 0.68655(12) 0.0473(6) Uani 1 1 d D . . . .
H4BA H 0.5355(10) -0.174(2) 0.6519(15) 0.071 Uiso 1 1 d D U . . .
H4BB H 0.5147(7) -0.106(2) 0.6789(19) 0.071 Uiso 1 1 d D U . . .
O1A O 0.62649(5) -0.13230(15) 0.70059(10) 0.0356(4) Uani 1 1 d . . . . .
C1A C 0.66125(7) -0.13202(18) 0.72852(14) 0.0262(5) Uani 1 1 d . . . . .
O2A O 0.63699(5) -0.11859(13) 0.84325(10) 0.0317(4) Uani 1 1 d . . . . .
C2A C 0.66884(7) -0.12539(17) 0.81018(14) 0.0266(5) Uani 1 1 d . . . . .
O3A O 0.77547(6) -0.12974(16) 0.82877(12) 0.0443(5) Uani 1 1 d . . . . .
C3A C 0.70735(8) -0.12528(19) 0.84304(14) 0.0301(6) Uani 1 1 d . . . . .
C4A C 0.74064(8) -0.12988(18) 0.80019(15) 0.0303(6) Uani 1 1 d . . . . .
C5A C 0.76511(8) -0.1328(2) 0.67728(17) 0.0371(7) Uani 1 1 d . . . . .
H5A H 0.791074 -0.130111 0.699901 0.045 Uiso 1 1 calc R U . . .
C6A C 0.75851(9) -0.1366(2) 0.60279(18) 0.0437(7) Uani 1 1 d . . . . .
H6A H 0.779932 -0.136068 0.575260 0.052 Uiso 1 1 calc R U . . .
C7A C 0.72000(9) -0.1413(2) 0.56863(17) 0.0453(7) Uani 1 1 d . . . . .
H7A H 0.715580 -0.144516 0.518176 0.054 Uiso 1 1 calc R U . . .
C8A C 0.68813(8) -0.1413(2) 0.60930(16) 0.0378(7) Uani 1 1 d . . . . .
H8A H 0.662252 -0.144410 0.586330 0.045 Uiso 1 1 calc R U . . .
C9A C 0.69480(7) -0.13659(18) 0.68425(14) 0.0278(5) Uani 1 1 d . . . . .
C10A C 0.73352(7) -0.13305(18) 0.71924(15) 0.0276(5) Uani 1 1 d . . . . .
C11A C 0.71619(9) -0.1158(3) 0.92388(16) 0.0463(8) Uani 1 1 d . . . . .
H11A H 0.691946 -0.102955 0.944838 0.069 Uiso 1 1 calc R U . . .
H11B H 0.734450 -0.061689 0.935150 0.069 Uiso 1 1 calc R U . . .
H11C H 0.727857 -0.176749 0.943469 0.069 Uiso 1 1 calc R U . . .
O1B O 0.58439(5) 0.05516(14) 0.75264(11) 0.0355(4) Uani 1 1 d . . . . .
C1B C 0.56178(7) 0.10798(18) 0.78404(14) 0.0268(5) Uani 1 1 d . . . . .
O2B O 0.53591(5) -0.03829(13) 0.83146(10) 0.0313(4) Uani 1 1 d . . . . .
C2B C 0.53350(7) 0.05867(19) 0.82944(13) 0.0255(5) Uani 1 1 d . . . . .
O3B O 0.48927(7) 0.27512(17) 0.89890(13) 0.0575(6) Uani 1 1 d . . . . .
C3B C 0.50856(8) 0.1153(2) 0.86612(14) 0.0304(6) Uani 1 1 d . . . . .
C4B C 0.51006(8) 0.2233(2) 0.86369(15) 0.0340(6) Uani 1 1 d . . . . .
C5B C 0.54118(10) 0.3775(2) 0.81864(18) 0.0445(8) Uani 1 1 d . . . . .
H5B H 0.524722 0.415469 0.844984 0.053 Uiso 1 1 calc R U . . .
C6B C 0.56795(11) 0.4239(2) 0.7797(2) 0.0586(10) Uani 1 1 d . . . . .
H6B H 0.569870 0.493138 0.780110 0.070 Uiso 1 1 calc R U . . .
C7B C 0.59220(12) 0.3682(3) 0.7395(2) 0.0636(10) Uani 1 1 d . . . . .
H7B H 0.610392 0.400035 0.713135 0.076 Uiso 1 1 calc R U . . .
C8B C 0.58945(9) 0.2653(2) 0.73864(19) 0.0460(8) Uani 1 1 d . . . . .
H8B H 0.605274 0.228011 0.710686 0.055 Uiso 1 1 calc R U . . .
C9B C 0.56301(8) 0.21789(19) 0.77952(14) 0.0301(6) Uani 1 1 d . . . . .
C10B C 0.53840(8) 0.2738(2) 0.81914(14) 0.0316(6) Uani 1 1 d . . . . .
C11B C 0.48101(10) 0.0692(3) 0.91433(17) 0.0489(8) Uani 1 1 d . . . . .
H11D H 0.489961 0.002965 0.927429 0.073 Uiso 1 1 calc R U . . .
H11E H 0.454644 0.066166 0.889088 0.073 Uiso 1 1 calc R U . . .
H11F H 0.480698 0.108823 0.957493 0.073 Uiso 1 1 calc R U . . .
Mn2 Mn 0.85133(2) -0.09918(3) 0.05535(2) 0.03017(11) Uani 1 1 d . . . . .
O4C O 0.82246(7) -0.06435(18) -0.05147(12) 0.0509(6) Uani 1 1 d D . . . .
H4CA H 0.8130(11) -0.1029(19) -0.0819(17) 0.076 Uiso 1 1 d D U . . .
H4CB H 0.8139(11) -0.0086(14) -0.0645(19) 0.076 Uiso 1 1 d D U . . .
O4D O 0.86381(7) -0.25425(16) 0.03578(13) 0.0484(5) Uani 1 1 d D . . . .
H4DA H 0.8815(5) -0.263(3) 0.0123(10) 0.073 Uiso 1 1 d D U . . .
H4DB H 0.8668(10) -0.294(2) 0.0701(13) 0.073 Uiso 1 1 d D U . . .
O1C O 0.85303(5) 0.07340(14) 0.07097(11) 0.0352(4) Uani 1 1 d . . . . .
C1C C 0.88091(7) 0.11228(19) 0.04405(13) 0.0266(5) Uani 1 1 d . . . . .
O2C O 0.90628(5) -0.04876(14) 0.02489(11) 0.0370(5) Uani 1 1 d . . . . .
C2C C 0.91047(7) 0.04527(19) 0.01257(14) 0.0273(5) Uani 1 1 d . . . . .
O3C O 0.96266(6) 0.22642(18) -0.08046(13) 0.0541(6) Uani 1 1 d . . . . .
C3C C 0.93709(7) 0.0846(2) -0.02993(14) 0.0299(6) Uani 1 1 d . . . . .
C4C C 0.93962(7) 0.1909(2) -0.03958(15) 0.0331(6) Uani 1 1 d . . . . .
C5C C 0.91826(9) 0.3622(2) -0.00648(17) 0.0421(7) Uani 1 1 d . . . . .
H5C H 0.936889 0.388780 -0.034525 0.051 Uiso 1 1 calc R U . . .
C6C C 0.89478(10) 0.4253(2) 0.03005(18) 0.0488(8) Uani 1 1 d . . . . .
H6C H 0.897847 0.494003 0.026442 0.059 Uiso 1 1 calc R U . . .
C7C C 0.86696(10) 0.3873(2) 0.07161(17) 0.0456(8) Uani 1 1 d . . . . .
H7C H 0.851650 0.430208 0.096590 0.055 Uiso 1 1 calc R U . . .
C8C C 0.86177(9) 0.2848(2) 0.07620(15) 0.0367(6) Uani 1 1 d . . . . .
H8C H 0.842563 0.258829 0.103297 0.044 Uiso 1 1 calc R U . . .
C9C C 0.88543(7) 0.22112(19) 0.04010(13) 0.0281(5) Uani 1 1 d . . . . .
C10C C 0.91411(8) 0.2596(2) -0.00144(14) 0.0306(6) Uani 1 1 d . . . . .
C11C C 0.96218(10) 0.0183(3) -0.07182(18) 0.0492(8) Uani 1 1 d . . . . .
H11G H 0.950392 0.013596 -0.121341 0.074 Uiso 1 1 calc R U . . .
H11H H 0.963745 -0.046959 -0.050324 0.074 Uiso 1 1 calc R U . . .
H11I H 0.988459 0.045969 -0.070596 0.074 Uiso 1 1 calc R U . . .
O1D O 0.79099(5) -0.11583(15) 0.09009(10) 0.0364(5) Uani 1 1 d . . . . .
C1D C 0.78990(7) -0.11865(18) 0.15603(14) 0.0265(5) Uani 1 1 d . . . . .
O2D O 0.86006(5) -0.11966(14) 0.17049(10) 0.0333(4) Uani 1 1 d . . . . .
C2D C 0.82851(7) -0.11864(18) 0.20480(14) 0.0271(5) Uani 1 1 d . . . . .
O3D O 0.79086(7) -0.10670(16) 0.37757(11) 0.0472(5) Uani 1 1 d . . . . .
C3D C 0.82840(8) -0.11644(19) 0.27874(14) 0.0305(6) Uani 1 1 d . . . . .
C4D C 0.79144(9) -0.11328(18) 0.31124(14) 0.0321(6) Uani 1 1 d . . . . .
C5D C 0.71696(9) -0.1182(2) 0.29365(17) 0.0390(7) Uani 1 1 d . . . . .
H5D H 0.716930 -0.116431 0.343884 0.047 Uiso 1 1 calc R U . . .
C6D C 0.68153(9) -0.1209(2) 0.24924(19) 0.0460(8) Uani 1 1 d . . . . .
H6D H 0.657619 -0.120361 0.269771 0.055 Uiso 1 1 calc R U . . .
C7D C 0.68103(9) -0.1243(2) 0.17489(19) 0.0476(8) Uani 1 1 d . . . . .
H7D H 0.656862 -0.126660 0.145547 0.057 Uiso 1 1 calc R U . . .
C8D C 0.71622(8) -0.1243(2) 0.14369(16) 0.0376(6) Uani 1 1 d . . . . .
H8D H 0.715919 -0.126303 0.093387 0.045 Uiso 1 1 calc R U . . .
C9D C 0.75207(8) -0.12126(18) 0.18796(14) 0.0278(5) Uani 1 1 d . . . . .
C10D C 0.75280(8) -0.11818(18) 0.26335(14) 0.0289(6) Uani 1 1 d . . . . .
C11D C 0.86636(9) -0.1166(2) 0.32904(17) 0.0447(7) Uani 1 1 d . . . . .
H11J H 0.888573 -0.123044 0.301213 0.067 Uiso 1 1 calc R U . . .
H11K H 0.866204 -0.171634 0.362215 0.067 Uiso 1 1 calc R U . . .
H11L H 0.868593 -0.055163 0.355896 0.067 Uiso 1 1 calc R U . . .
O1W O 0.50079(16) -0.3577(4) 0.7889(3) 0.0813(17) Uani 0.5165(4) 1 d D U P A -1
H1W1 H 0.488071 -0.397532 0.810320 0.122 Uiso 0.5165(4) 1 d DR U P A -1
H1W2 H 0.522598 -0.382858 0.786284 0.122 Uiso 0.5165(4) 1 d DR U P A -1
O2W O 0.9090(2) -0.2312(6) -0.0662(4) 0.088(2) Uani 0.4471(4) 1 d D U P B 1
H2W1 H 0.930929 -0.219207 -0.080995 0.132 Uiso 0.4471(4) 1 d DR U P B 1
H2W2 H 0.902616 -0.284145 -0.088627 0.132 Uiso 0.4471(4) 1 d DR U P B 1
O1WA O 0.5452(3) -0.2898(9) 0.9298(8) 0.086(3) Uani 0.2935(4) 1 d D U P C -2
H1W3 H 0.551069 -0.342860 0.951511 0.129 Uiso 0.2935(4) 1 d DR U P C -2
H1W4 H 0.520882 -0.293839 0.919950 0.129 Uiso 0.2935(4) 1 d DR U P C -2
O2WA O 0.9439(3) -0.2329(8) 0.0199(6) 0.092(3) Uani 0.3746(4) 1 d D U P D 2
H2W3 H 0.942738 -0.293430 0.031091 0.138 Uiso 0.3746(4) 1 d DR U P D 2
H2W4 H 0.957283 -0.235552 -0.015077 0.138 Uiso 0.3746(4) 1 d DR U P D 2
O1WB O 0.5323(4) -0.3564(12) 0.8812(11) 0.085(3) Uani 0.1900(4) 1 d D U P E 3
H1W5 H 0.523784 -0.392134 0.846786 0.128 Uiso 0.1900(4) 1 d DR U P E 3
H1W6 H 0.549234 -0.391213 0.904805 0.128 Uiso 0.1900(4) 1 d DR U P E 3
O2WB O 0.9265(6) -0.2325(18) -0.0277(12) 0.089(4) Uani 0.1783(4) 1 d D U P F 3
H2W5 H 0.932758 -0.289768 -0.039022 0.133 Uiso 0.1783(4) 1 d DR U P F 3
H2W6 H 0.946018 -0.199084 -0.035406 0.133 Uiso 0.1783(4) 1 d DR U P F 3

loop_
_atom_site_aniso_label
_atom_site_aniso_U_11
_atom_site_aniso_U_22
_atom_site_aniso_U_33
_atom_site_aniso_U_23
_atom_site_aniso_U_13
_atom_site_aniso_U_12
Mn1 0.0236(2) 0.0230(2) 0.0424(2) -0.00093(17) 0.00195(16) 0.00366(15)
O4A 0.0445(14) 0.0325(12) 0.107(2) 0.0170(13) -0.0117(13) 0.0044(10)
O4B 0.0372(12) 0.0490(13) 0.0525(13) -0.0216(10) -0.0089(10) 0.0176(10)
O1A 0.0247(10) 0.0450(11) 0.0360(10) -0.0024(9) -0.0019(8) 0.0022(8)
C1A 0.0214(12) 0.0176(11) 0.0385(14) 0.0003(10) -0.0018(10) 0.0007(9)
O2A 0.0290(9) 0.0319(10) 0.0340(10) -0.0012(8) 0.0034(8) 0.0007(8)
C2A 0.0283(13) 0.0159(11) 0.0347(14) 0.0011(10) 0.0000(11) -0.0018(9)
O3A 0.0271(10) 0.0492(13) 0.0532(13) -0.0055(10) -0.0107(9) -0.0036(9)
C3A 0.0318(14) 0.0221(12) 0.0350(14) 0.0016(11) -0.0035(11) -0.0024(10)
C4A 0.0266(13) 0.0164(11) 0.0457(16) -0.0013(11) -0.0060(11) -0.0028(10)
C5A 0.0223(13) 0.0302(14) 0.0588(19) -0.0010(13) 0.0043(12) -0.0035(11)
C6A 0.0356(16) 0.0426(17) 0.0557(19) -0.0015(15) 0.0173(14) -0.0013(13)
C7A 0.0474(18) 0.0517(19) 0.0375(16) -0.0003(14) 0.0083(14) -0.0028(15)
C8A 0.0286(14) 0.0429(16) 0.0414(16) 0.0015(13) 0.0019(12) -0.0011(12)
C9A 0.0241(13) 0.0221(12) 0.0366(14) 0.0007(11) 0.0008(11) -0.0012(10)
C10A 0.0235(12) 0.0164(11) 0.0420(15) -0.0001(10) -0.0005(11) -0.0015(9)
C11A 0.0414(17) 0.054(2) 0.0410(17) -0.0028(14) -0.0060(14) -0.0078(15)
O1B 0.0314(10) 0.0264(10) 0.0506(12) 0.0000(9) 0.0137(9) 0.0025(8)
C1B 0.0235(12) 0.0248(12) 0.0311(13) -0.0018(10) -0.0008(10) -0.0002(10)
O2B 0.0303(10) 0.0220(9) 0.0426(11) 0.0005(8) 0.0080(8) -0.0017(7)
C2B 0.0221(12) 0.0260(13) 0.0272(13) -0.0015(10) -0.0017(10) -0.0008(10)
O3B 0.0619(15) 0.0434(13) 0.0715(16) -0.0161(12) 0.0265(12) 0.0115(11)
C3B 0.0313(14) 0.0330(14) 0.0265(13) -0.0033(11) 0.0022(11) -0.0011(11)
C4B 0.0324(14) 0.0327(14) 0.0359(15) -0.0074(12) -0.0015(12) 0.0059(12)
C5B 0.0485(18) 0.0282(15) 0.0543(19) -0.0046(14) -0.0060(15) 0.0077(13)
C6B 0.070(2) 0.0240(15) 0.079(3) 0.0081(16) -0.004(2) -0.0027(16)
C7B 0.061(2) 0.0405(19) 0.090(3) 0.0216(19) 0.014(2) -0.0066(17)
C8B 0.0411(17) 0.0328(16) 0.065(2) 0.0103(15) 0.0112(15) 0.0031(13)
C9B 0.0266(13) 0.0244(13) 0.0384(14) 0.0041(11) -0.0010(11) 0.0011(10)
C10B 0.0299(14) 0.0273(13) 0.0352(14) -0.0024(11) -0.0072(11) 0.0033(11)
C11B 0.054(2) 0.0485(19) 0.0481(19) 0.0021(15) 0.0226(15) -0.0010(16)
Mn2 0.0272(2) 0.0287(2) 0.0349(2) 0.00692(17) 0.00478(16) -0.00086(16)
O4C 0.0577(14) 0.0504(14) 0.0402(12) 0.0130(11) -0.0145(10) -0.0145(12)
O4D 0.0596(14) 0.0320(11) 0.0560(14) 0.0055(10) 0.0167(11) -0.0008(10)
O1C 0.0300(10) 0.0310(10) 0.0469(11) 0.0034(9) 0.0135(9) 0.0007(8)
C1C 0.0255(12) 0.0295(13) 0.0240(12) 0.0006(10) -0.0009(10) -0.0018(10)
O2C 0.0315(10) 0.0261(10) 0.0552(12) 0.0015(9) 0.0132(9) 0.0006(8)
C2C 0.0222(12) 0.0287(13) 0.0302(13) -0.0002(11) -0.0005(10) 0.0010(10)
O3C 0.0398(12) 0.0592(15) 0.0666(15) 0.0287(12) 0.0198(11) 0.0012(10)
C3C 0.0236(12) 0.0355(14) 0.0303(13) 0.0007(11) 0.0016(10) -0.0003(11)
C4C 0.0216(13) 0.0425(16) 0.0340(14) 0.0104(12) -0.0024(11) -0.0042(11)
C5C 0.0433(17) 0.0328(15) 0.0474(18) 0.0087(13) -0.0075(14) -0.0102(13)
C6C 0.061(2) 0.0250(14) 0.055(2) -0.0013(14) -0.0142(17) -0.0057(14)
C7C 0.0549(19) 0.0342(16) 0.0446(18) -0.0080(13) -0.0084(15) 0.0091(14)
C8C 0.0388(16) 0.0338(15) 0.0363(15) -0.0023(12) -0.0009(12) 0.0041(12)
C9C 0.0277(13) 0.0268(13) 0.0281(13) -0.0002(10) -0.0054(10) -0.0015(10)
C10C 0.0255(13) 0.0323(14) 0.0318(14) 0.0062(11) -0.0069(10) -0.0070(11)
C11C 0.0467(18) 0.053(2) 0.0510(19) -0.0019(16) 0.0196(15) 0.0030(15)
O1D 0.0282(10) 0.0515(12) 0.0290(10) 0.0050(9) 0.0010(8) -0.0010(9)
C1D 0.0288(13) 0.0196(12) 0.0302(13) 0.0013(10) -0.0002(10) -0.0003(10)
O2D 0.0254(9) 0.0370(10) 0.0368(10) 0.0061(8) 0.0009(8) -0.0003(8)
C2D 0.0274(13) 0.0177(11) 0.0351(14) 0.0049(10) -0.0010(11) -0.0015(10)
O3D 0.0666(15) 0.0463(13) 0.0290(11) -0.0044(9) 0.0061(10) -0.0007(11)
C3D 0.0358(14) 0.0213(12) 0.0324(14) 0.0017(10) -0.0046(11) -0.0031(11)
C4D 0.0471(16) 0.0178(12) 0.0310(14) 0.0001(10) 0.0023(12) -0.0023(11)
C5D 0.0478(17) 0.0280(14) 0.0440(16) -0.0008(12) 0.0181(14) 0.0011(12)
C6D 0.0340(16) 0.0421(17) 0.065(2) -0.0007(16) 0.0188(15) -0.0019(13)
C7D 0.0268(15) 0.0526(19) 0.063(2) 0.0047(16) 0.0030(14) -0.0046(13)
C8D 0.0320(15) 0.0411(16) 0.0392(15) 0.0045(13) 0.0025(12) -0.0025(12)
C9D 0.0283(13) 0.0195(12) 0.0358(14) 0.0024(10) 0.0042(11) -0.0013(10)
C10D 0.0355(14) 0.0153(11) 0.0367(14) -0.0011(10) 0.0069(11) 0.0000(10)
C11D 0.0451(17) 0.0465(18) 0.0389(16) -0.0005(14) -0.0107(13) -0.0054(14)
O1W 0.061(3) 0.059(3) 0.126(5) 0.015(3) 0.022(4) -0.005(3)
O2W 0.086(5) 0.104(5) 0.083(5) -0.002(4) 0.052(4) 0.004(4)
O1WA 0.051(5) 0.080(7) 0.133(8) 0.026(6) 0.039(6) 0.014(5)
O2WA 0.078(6) 0.115(6) 0.092(6) -0.004(6) 0.046(5) 0.008(5)
O1WB 0.059(6) 0.071(6) 0.129(8) 0.027(6) 0.030(6) 0.005(6)
O2WB 0.085(8) 0.102(7) 0.087(8) -0.007(8) 0.046(7) 0.005(7)

loop_
_atom_type_symbol
_atom_type_description
_atom_type_scat_dispersion_real
_atom_type_scat_dispersion_imag
_atom_type_scat_source
C C 0.0033 0.0016 'International Tables Vol C Tables 4.2.6.8 and 6.1.1.4'
H H 0.0000 0.0000 'International Tables Vol C Tables 4.2.6.8 and 6.1.1.4'
O O 0.0106 0.0060 'International Tables Vol C Tables 4.2.6.8 and 6.1.1.4'
Mn Mn 0.3368 0.7283 'International Tables Vol C Tables 4.2.6.8 and 6.1.1.4'

loop_
_geom_angle_atom_site_label_1
_geom_angle_atom_site_label_2
_geom_angle_atom_site_label_3
_geom_angle
_geom_angle_site_symmetry_1
_geom_angle_site_symmetry_3
_geom_angle_publ_flag
O2B Mn1 O4B 88.63(8) . . ?
O2B Mn1 O4A 102.90(9) . . ?
O4B Mn1 O4A 87.26(10) . . ?
O2B Mn1 O2A 111.74(7) . . ?
O4B Mn1 O2A 159.59(8) . . ?
O4A Mn1 O2A 86.95(8) . . ?
O2B Mn1 O1A 158.55(7) . . ?
O4B Mn1 O1A 88.47(8) . . ?
O4A Mn1 O1A 98.18(9) . . ?
O2A Mn1 O1A 73.03(7) . . ?
O2B Mn1 O1B 72.89(7) . . ?
O4B Mn1 O1B 92.87(8) . . ?
O4A Mn1 O1B 175.77(9) . . ?
O2A Mn1 O1B 94.33(7) . . ?
O1A Mn1 O1B 86.05(7) . . ?
Mn1 O4A H4AA 118(3) . . ?
Mn1 O4A H4AB 107(2) . . ?
H4AA O4A H4AB 110(3) . . ?
Mn1 O4B H4BA 130(2) . . ?
Mn1 O4B H4BB 126(2) . . ?
H4BA O4B H4BB 104(2) . . ?
C1A O1A Mn1 116.20(17) . . ?
O1A C1A C9A 121.7(2) . . ?
O1A C1A C2A 118.1(2) . . ?
C9A C1A C2A 120.3(2) . . ?
C2A O2A Mn1 117.78(16) . . ?
O2A C2A C3A 125.8(2) . . ?
O2A C2A C1A 114.7(2) . . ?
C3A C2A C1A 119.5(2) . . ?
C2A C3A C4A 120.8(2) . . ?
C2A C3A C11A 121.1(3) . . ?
C4A C3A C11A 118.0(2) . . ?
O3A C4A C3A 121.8(3) . . ?
O3A C4A C10A 118.0(3) . . ?
C3A C4A C10A 120.2(2) . . ?
C6A C5A C10A 120.8(3) . . ?
C6A C5A H5A 119.6 . . ?
C10A C5A H5A 119.6 . . ?
C5A C6A C7A 120.0(3) . . ?
C5A C6A H6A 120.0 . . ?
C7A C6A H6A 120.0 . . ?
C8A C7A C6A 120.1(3) . . ?
C8A C7A H7A 119.9 . . ?
C6A C7A H7A 119.9 . . ?
C7A C8A C9A 119.8(3) . . ?
C7A C8A H8A 120.1 . . ?
C9A C8A H8A 120.1 . . ?
C8A C9A C10A 120.5(2) . . ?
C8A C9A C1A 120.7(2) . . ?
C10A C9A C1A 118.8(2) . . ?
C5A C10A C9A 118.7(3) . . ?
C5A C10A C4A 120.9(2) . . ?
C9A C10A C4A 120.4(2) . . ?
C3A C11A H11A 109.5 . . ?
C3A C11A H11B 109.5 . . ?
H11A C11A H11B 109.5 . . ?
C3A C11A H11C 109.5 . . ?
H11A C11A H11C 109.5 . . ?
H11B C11A H11C 109.5 . . ?
C1B O1B Mn1 114.27(16) . . ?
O1B C1B C9B 121.6(2) . . ?
O1B C1B C2B 118.6(2) . . ?
C9B C1B C2B 119.8(2) . . ?
C2B O2B Mn1 119.51(16) . . ?
O2B C2B C3B 125.4(2) . . ?
O2B C2B C1B 114.5(2) . . ?
C3B C2B C1B 120.1(2) . . ?
C2B C3B C4B 120.8(2) . . ?
C2B C3B C11B 121.8(3) . . ?
C4B C3B C11B 117.3(2) . . ?
O3B C4B C3B 121.7(3) . . ?
O3B C4B C10B 118.6(3) . . ?
C3B C4B C10B 119.7(2) . . ?
C6B C5B C10B 120.4(3) . . ?
C6B C5B H5B 119.8 . . ?
C10B C5B H5B 119.8 . . ?
C5B C6B C7B 120.2(3) . . ?
C5B C6B H6B 119.9 . . ?
C7B C6B H6B 119.9 . . ?
C8B C7B C6B 120.1(3) . . ?
C8B C7B H7B 119.9 . . ?
C6B C7B H7B 119.9 . . ?
C7B C8B C9B 119.8(3) . . ?
C7B C8B H8B 120.1 . . ?
C9B C8B H8B 120.1 . . ?
C10B C9B C8B 120.0(3) . . ?
C10B C9B C1B 119.1(2) . . ?
C8B C9B C1B 120.8(3) . . ?
C9B C10B C5B 119.4(3) . . ?
C9B C10B C4B 120.4(2) . . ?
C5B C10B C4B 120.2(3) . . ?
C3B C11B H11D 109.5 . . ?
C3B C11B H11E 109.5 . . ?
H11D C11B H11E 109.5 . . ?
C3B C11B H11F 109.5 . . ?
H11D C11B H11F 109.5 . . ?
H11E C11B H11F 109.5 . . ?
O2C Mn2 O2D 106.19(8) . . ?
O2C Mn2 O4C 90.48(9) . . ?
O2D Mn2 O4C 160.16(9) . . ?
O2C Mn2 O4D 93.98(8) . . ?
O2D Mn2 O4D 92.04(8) . . ?
O4C Mn2 O4D 97.56(9) . . ?
O2C Mn2 O1D 167.10(8) . . ?
O2D Mn2 O1D 74.21(7) . . ?
O4C Mn2 O1D 87.13(8) . . ?
O4D Mn2 O1D 98.90(8) . . ?
O2C Mn2 O1C 72.85(7) . . ?
O2D Mn2 O1C 90.28(7) . . ?
O4C Mn2 O1C 84.34(8) . . ?
O4D Mn2 O1C 166.74(8) . . ?
O1D Mn2 O1C 94.29(7) . . ?
Mn2 O4C H4CA 127(2) . . ?
Mn2 O4C H4CB 125(2) . . ?
H4CA O4C H4CB 106(3) . . ?
Mn2 O4D H4DA 114(3) . . ?
Mn2 O4D H4DB 120(3) . . ?
H4DA O4D H4DB 107(2) . . ?
C1C O1C Mn2 112.32(17) . . ?
O1C C1C C9C 122.0(2) . . ?
O1C C1C C2C 118.3(2) . . ?
C9C C1C C2C 119.7(2) . . ?
C2C O2C Mn2 118.45(16) . . ?
O2C C2C C3C 124.8(2) . . ?
O2C C2C C1C 115.0(2) . . ?
C3C C2C C1C 120.0(2) . . ?
C2C C3C C4C 120.4(2) . . ?
C2C C3C C11C 121.0(3) . . ?
C4C C3C C11C 118.5(2) . . ?
O3C C4C C3C 120.4(3) . . ?
O3C C4C C10C 119.1(3) . . ?
C3C C4C C10C 120.5(2) . . ?
C10C C5C C6C 120.3(3) . . ?
C10C C5C H5C 119.8 . . ?
C6C C5C H5C 119.8 . . ?
C7C C6C C5C 120.7(3) . . ?
C7C C6C H6C 119.7 . . ?
C5C C6C H6C 119.7 . . ?
C6C C7C C8C 119.9(3) . . ?
C6C C7C H7C 120.0 . . ?
C8C C7C H7C 120.0 . . ?
C7C C8C C9C 119.6(3) . . ?
C7C C8C H8C 120.2 . . ?
C9C C8C H8C 120.2 . . ?
C8C C9C C10C 120.5(2) . . ?
C8C C9C C1C 121.1(2) . . ?
C10C C9C C1C 118.4(2) . . ?
C5C C10C C9C 118.9(3) . . ?
C5C C10C C4C 120.9(3) . . ?
C9C C10C C4C 120.2(2) . . ?
C3C C11C H11G 109.5 . . ?
C3C C11C H11H 109.5 . . ?
H11G C11C H11H 109.5 . . ?
C3C C11C H11I 109.5 . . ?
H11G C11C H11I 109.5 . . ?
H11H C11C H11I 109.5 . . ?
C1D O1D Mn2 114.94(16) . . ?
O1D C1D C9D 121.7(2) . . ?
O1D C1D C2D 118.6(2) . . ?
C9D C1D C2D 119.7(2) . . ?
C2D O2D Mn2 117.10(15) . . ?
O2D C2D C3D 125.6(2) . . ?
O2D C2D C1D 114.3(2) . . ?
C3D C2D C1D 120.1(2) . . ?
C2D C3D C4D 121.0(2) . . ?
C2D C3D C11D 121.6(3) . . ?
C4D C3D C11D 117.5(2) . . ?
O3D C4D C3D 121.7(3) . . ?
O3D C4D C10D 118.9(3) . . ?
C3D C4D C10D 119.3(2) . . ?
C6D C5D C10D 119.9(3) . . ?
C6D C5D H5D 120.0 . . ?
C10D C5D H5D 120.0 . . ?
C7D C6D C5D 120.8(3) . . ?
C7D C6D H6D 119.6 . . ?
C5D C6D H6D 119.6 . . ?
C6D C7D C8D 120.2(3) . . ?
C6D C7D H7D 119.9 . . ?
C8D C7D H7D 119.9 . . ?
C7D C8D C9D 119.4(3) . . ?
C7D C8D H8D 120.3 . . ?
C9D C8D H8D 120.3 . . ?
C8D C9D C10D 120.7(2) . . ?
C8D C9D C1D 120.4(2) . . ?
C10D C9D C1D 118.9(2) . . ?
C5D C10D C9D 118.9(3) . . ?
C5D C10D C4D 120.2(3) . . ?
C9D C10D C4D 120.8(2) . . ?
C3D C11D H11J 109.5 . . ?
C3D C11D H11K 109.5 . . ?
H11J C11D H11K 109.5 . . ?
C3D C11D H11L 109.5 . . ?
H11J C11D H11L 109.5 . . ?
H11K C11D H11L 109.5 . . ?
H1W1 O1W H1W2 106.7 . . ?
H2W1 O2W H2W2 101.0 . . ?
H1W3 O1WA H1W4 103.2 . . ?
H2W3 O2WA H2W4 101.3 . . ?
H1W5 O1WB H1W6 104.2 . . ?
H2W5 O2WB H2W6 103.0 . . ?

loop_
_geom_bond_atom_site_label_1
_geom_bond_atom_site_label_2
_geom_bond_distance
_geom_bond_site_symmetry_2
_geom_bond_publ_flag
Mn1 O2B 2.1294(18) . ?
Mn1 O4B 2.135(2) . ?
Mn1 O4A 2.156(2) . ?
Mn1 O2A 2.1768(18) . ?
Mn1 O1A 2.2429(19) . ?
Mn1 O1B 2.2892(19) . ?
O4A H4AA 0.808(18) . ?
O4A H4AB 0.794(17) . ?
O4B H4BA 0.822(17) . ?
O4B H4BB 0.807(17) . ?
O1A C1A 1.230(3) . ?
C1A C9A 1.471(4) . ?
C1A C2A 1.507(4) . ?
O2A C2A 1.299(3) . ?
C2A C3A 1.374(4) . ?
O3A C4A 1.236(3) . ?
C3A C4A 1.447(4) . ?
C3A C11A 1.498(4) . ?
C4A C10A 1.491(4) . ?
C5A C6A 1.373(4) . ?
C5A C10A 1.388(4) . ?
C5A H5A 0.9300 . ?
C6A C7A 1.384(4) . ?
C6A H6A 0.9300 . ?
C7A C8A 1.380(4) . ?
C7A H7A 0.9300 . ?
C8A C9A 1.382(4) . ?
C8A H8A 0.9300 . ?
C9A C10A 1.395(3) . ?
C11A H11A 0.9600 . ?
C11A H11B 0.9600 . ?
C11A H11C 0.9600 . ?
O1B C1B 1.233(3) . ?
C1B C9B 1.476(4) . ?
C1B C2B 1.494(3) . ?
O2B C2B 1.302(3) . ?
C2B C3B 1.368(4) . ?
O3B C4B 1.225(3) . ?
C3B C4B 1.450(4) . ?
C3B C11B 1.492(4) . ?
C4B C10B 1.492(4) . ?
C5B C6B 1.367(5) . ?
C5B C10B 1.394(4) . ?
C5B H5B 0.9300 . ?
C6B C7B 1.384(5) . ?
C6B H6B 0.9300 . ?
C7B C8B 1.381(5) . ?
C7B H7B 0.9300 . ?
C8B C9B 1.387(4) . ?
C8B H8B 0.9300 . ?
C9B C10B 1.387(4) . ?
C11B H11D 0.9600 . ?
C11B H11E 0.9600 . ?
C11B H11F 0.9600 . ?
Mn2 O2C 2.1102(18) . ?
Mn2 O2D 2.1359(19) . ?
Mn2 O4C 2.156(2) . ?
Mn2 O4D 2.159(2) . ?
Mn2 O1D 2.2160(19) . ?
Mn2 O1C 2.3303(19) . ?
O4C H4CA 0.804(17) . ?
O4C H4CB 0.828(17) . ?
O4D H4DA 0.786(11) . ?
O4D H4DB 0.822(17) . ?
O1C C1C 1.229(3) . ?
C1C C9C 1.469(4) . ?
C1C C2C 1.507(4) . ?
O2C C2C 1.291(3) . ?
C2C C3C 1.364(4) . ?
O3C C4C 1.239(3) . ?
C3C C4C 1.439(4) . ?
C3C C11C 1.501(4) . ?
C4C C10C 1.491(4) . ?
C5C C10C 1.385(4) . ?
C5C C6C 1.386(5) . ?
C5C H5C 0.9300 . ?
C6C C7C 1.376(5) . ?
C6C H6C 0.9300 . ?
C7C C8C 1.389(4) . ?
C7C H7C 0.9300 . ?
C8C C9C 1.389(4) . ?
C8C H8C 0.9300 . ?
C9C C10C 1.400(4) . ?
C11C H11G 0.9600 . ?
C11C H11H 0.9600 . ?
C11C H11I 0.9600 . ?
O1D C1D 1.225(3) . ?
C1D C9D 1.467(4) . ?
C1D C2D 1.502(3) . ?
O2D C2D 1.300(3) . ?
C2D C3D 1.369(4) . ?
O3D C4D 1.233(3) . ?
C3D C4D 1.445(4) . ?
C3D C11D 1.499(4) . ?
C4D C10D 1.496(4) . ?
C5D C6D 1.376(4) . ?
C5D C10D 1.390(4) . ?
C5D H5D 0.9300 . ?
C6D C7D 1.375(5) . ?
C6D H6D 0.9300 . ?
C7D C8D 1.378(4) . ?
C7D H7D 0.9300 . ?
C8D C9D 1.386(4) . ?
C8D H8D 0.9300 . ?
C9D C10D 1.393(4) . ?
C11D H11J 0.9600 . ?
C11D H11K 0.9600 . ?
C11D H11L 0.9600 . ?
O1W H1W1 0.8142 . ?
O1W H1W2 0.8165 . ?
O2W H2W1 0.8333 . ?
O2W H2W2 0.8378 . ?
O1WA H1W3 0.8296 . ?
O1WA H1W4 0.8251 . ?
O2WA H2W3 0.8382 . ?
O2WA H2W4 0.8312 . ?
O1WB H1W5 0.8232 . ?
O1WB H1W6 0.8235 . ?
O2WB H2W5 0.8297 . ?
O2WB H2W6 0.8238 . ?

loop_
_geom_hbond_atom_site_label_D
_geom_hbond_atom_site_label_H
_geom_hbond_atom_site_label_A
_geom_hbond_distance_DH
_geom_hbond_distance_HA
_geom_hbond_distance_DA
_geom_hbond_angle_DHA
_geom_hbond_site_symmetry_A
_geom_hbond_publ_flag
O4A H4AA O2D 0.808(18) 1.941(18) 2.749(3) 178(5) 7_646 yes
O4A H4AB O1WA^b 0.794(17) 1.83(2) 2.605(13) 164(4) . yes
O4A H4AB O2WA^b 0.794(17) 2.63(3) 3.356(10) 153(3) 7_646 yes
O4A H4AB O1WB^c 0.794(17) 1.759(19) 2.391(14) 135(2) . yes
O4B H4BA O3C 0.822(17) 1.886(17) 2.704(3) 173(3) 4_645 yes
O4B H4BB O2B 0.807(17) 1.926(17) 2.731(3) 175(4) 2_656 yes
O4C H4CA O3A 0.804(17) 2.00(3) 2.724(3) 149(3) 1_554 yes
O4C H4CB O3D 0.828(17) 1.99(2) 2.794(3) 164(3) 6 yes
O4D H4DA O2W^a 0.786(11) 1.859(17) 2.574(6) 151(3) . yes
O4D H4DA O2WA^b 0.786(11) 2.13(2) 2.768(9) 138(3) . yes
O4D H4DA O2WB^c 0.786(11) 1.81(2) 2.548(15) 156(4) . yes
O4D H4DB O2A 0.822(17) 2.005(17) 2.816(3) 169(3) 7_646 yes
O1W^a H1W2^a O4A 0.82 2.29 2.692(6) 111.2 . yes
O2W^a H2W1^a O3B 0.83 2.05 2.858(7) 164.0 3_544 yes
O1WA^b H1W3^b O2C 0.83 2.06 2.786(11) 146.1 7_646 yes
O1WA^b H1W4^b O3C 0.83 1.99 2.784(10) 163.0 3_446 yes
O2WA^b H2W4^b O3B 0.83 2.03 2.853(9) 173.5 3_544 yes
O1WB^c H1W6^c O2C 0.82 2.04 2.852(17) 168.2 7_646 yes
O2WB^c H2W6^c O3B 0.82 2.03 2.645(15) 131.0 3_544 yes

loop_
_geom_torsion_atom_site_label_1
_geom_torsion_atom_site_label_2
_geom_torsion_atom_site_label_3
_geom_torsion_atom_site_label_4
_geom_torsion
_geom_torsion_site_symmetry_1
_geom_torsion_site_symmetry_2
_geom_torsion_site_symmetry_3
_geom_torsion_site_symmetry_4
_geom_torsion_publ_flag
Mn1 O1A C1A C9A -174.98(17) . . . . ?
Mn1 O1A C1A C2A 4.2(3) . . . . ?
Mn1 O2A C2A C3A 176.43(19) . . . . ?
Mn1 O2A C2A C1A -2.5(3) . . . . ?
O1A C1A C2A O2A -1.3(3) . . . . ?
C9A C1A C2A O2A 177.9(2) . . . . ?
O1A C1A C2A C3A 179.8(2) . . . . ?
C9A C1A C2A C3A -1.1(3) . . . . ?
O2A C2A C3A C4A -177.9(2) . . . . ?
C1A C2A C3A C4A 1.0(4) . . . . ?
O2A C2A C3A C11A -0.6(4) . . . . ?
C1A C2A C3A C11A 178.2(2) . . . . ?
C2A C3A C4A O3A 179.9(2) . . . . ?
C11A C3A C4A O3A 2.6(4) . . . . ?
C2A C3A C4A C10A 1.1(4) . . . . ?
C11A C3A C4A C10A -176.3(2) . . . . ?
C10A C5A C6A C7A -0.4(5) . . . . ?
C5A C6A C7A C8A 0.6(5) . . . . ?
C6A C7A C8A C9A 0.0(5) . . . . ?
C7A C8A C9A C10A -0.7(4) . . . . ?
C7A C8A C9A C1A 177.3(3) . . . . ?
O1A C1A C9A C8A 0.0(4) . . . . ?
C2A C1A C9A C8A -179.1(2) . . . . ?
O1A C1A C9A C10A 178.1(2) . . . . ?
C2A C1A C9A C10A -1.0(3) . . . . ?
C6A C5A C10A C9A -0.4(4) . . . . ?
C6A C5A C10A C4A 179.4(2) . . . . ?
C8A C9A C10A C5A 0.9(4) . . . . ?
C1A C9A C10A C5A -177.2(2) . . . . ?
C8A C9A C10A C4A -178.9(2) . . . . ?
C1A C9A C10A C4A 3.0(3) . . . . ?
O3A C4A C10A C5A -1.9(4) . . . . ?
C3A C4A C10A C5A 177.0(2) . . . . ?
O3A C4A C10A C9A 177.9(2) . . . . ?
C3A C4A C10A C9A -3.2(3) . . . . ?
Mn1 O1B C1B C9B 175.06(18) . . . . ?
Mn1 O1B C1B C2B -3.0(3) . . . . ?
Mn1 O2B C2B C3B -175.45(19) . . . . ?
Mn1 O2B C2B C1B 2.8(3) . . . . ?
O1B C1B C2B O2B 0.3(3) . . . . ?
C9B C1B C2B O2B -177.8(2) . . . . ?
O1B C1B C2B C3B 178.7(2) . . . . ?
C9B C1B C2B C3B 0.6(4) . . . . ?
O2B C2B C3B C4B 176.1(2) . . . . ?
C1B C2B C3B C4B -2.2(4) . . . . ?
O2B C2B C3B C11B 0.6(4) . . . . ?
C1B C2B C3B C11B -177.6(2) . . . . ?
C2B C3B C4B O3B -176.5(3) . . . . ?
C11B C3B C4B O3B -0.9(4) . . . . ?
C2B C3B C4B C10B 1.6(4) . . . . ?
C11B C3B C4B C10B 177.2(2) . . . . ?
C10B C5B C6B C7B 0.8(5) . . . . ?
C5B C6B C7B C8B 0.1(6) . . . . ?
C6B C7B C8B C9B -1.6(6) . . . . ?
C7B C8B C9B C10B 2.3(5) . . . . ?
C7B C8B C9B C1B -175.1(3) . . . . ?
O1B C1B C9B C10B -176.5(2) . . . . ?
C2B C1B C9B C10B 1.5(4) . . . . ?
O1B C1B C9B C8B 1.0(4) . . . . ?
C2B C1B C9B C8B 179.0(2) . . . . ?
C8B C9B C10B C5B -1.4(4) . . . . ?
C1B C9B C10B C5B 176.1(2) . . . . ?
C8B C9B C10B C4B -179.6(3) . . . . ?
C1B C9B C10B C4B -2.1(4) . . . . ?
C6B C5B C10B C9B -0.2(4) . . . . ?
C6B C5B C10B C4B 178.0(3) . . . . ?
O3B C4B C10B C9B 178.8(3) . . . . ?
C3B C4B C10B C9B 0.7(4) . . . . ?
O3B C4B C10B C5B 0.6(4) . . . . ?
C3B C4B C10B C5B -177.5(3) . . . . ?
Mn2 O1C C1C C9C 173.13(18) . . . . ?
Mn2 O1C C1C C2C -5.2(3) . . . . ?
Mn2 O2C C2C C3C -156.3(2) . . . . ?
Mn2 O2C C2C C1C 18.8(3) . . . . ?
O1C C1C C2C O2C -8.1(3) . . . . ?
C9C C1C C2C O2C 173.6(2) . . . . ?
O1C C1C C2C C3C 167.3(2) . . . . ?
C9C C1C C2C C3C -11.1(4) . . . . ?
O2C C2C C3C C4C -179.4(2) . . . . ?
C1C C2C C3C C4C 5.7(4) . . . . ?
O2C C2C C3C C11C 5.1(4) . . . . ?
C1C C2C C3C C11C -169.8(2) . . . . ?
C2C C3C C4C O3C -177.1(3) . . . . ?
C11C C3C C4C O3C -1.5(4) . . . . ?
C2C C3C C4C C10C 1.9(4) . . . . ?
C11C C3C C4C C10C 177.6(2) . . . . ?
C10C C5C C6C C7C -0.2(5) . . . . ?
C5C C6C C7C C8C -1.1(5) . . . . ?
C6C C7C C8C C9C 1.5(4) . . . . ?
C7C C8C C9C C10C -0.7(4) . . . . ?
C7C C8C C9C C1C 179.7(2) . . . . ?
O1C C1C C9C C8C 9.7(4) . . . . ?
C2C C1C C9C C8C -172.0(2) . . . . ?
O1C C1C C9C C10C -170.0(2) . . . . ?
C2C C1C C9C C10C 8.3(3) . . . . ?
C6C C5C C10C C9C 1.0(4) . . . . ?
C6C C5C C10C C4C -179.1(3) . . . . ?
C8C C9C C10C C5C -0.6(4) . . . . ?
C1C C9C C10C C5C 179.0(2) . . . . ?
C8C C9C C10C C4C 179.5(2) . . . . ?
C1C C9C C10C C4C -0.8(4) . . . . ?
O3C C4C C10C C5C -5.3(4) . . . . ?
C3C C4C C10C C5C 175.6(2) . . . . ?
O3C C4C C10C C9C 174.5(2) . . . . ?
C3C C4C C10C C9C -4.5(4) . . . . ?
Mn2 O1D C1D C9D 174.96(17) . . . . ?
Mn2 O1D C1D C2D -4.6(3) . . . . ?
Mn2 O2D C2D C3D -170.3(2) . . . . ?
Mn2 O2D C2D C1D 8.9(3) . . . . ?
O1D C1D C2D O2D -2.7(3) . . . . ?
C9D C1D C2D O2D 177.8(2) . . . . ?
O1D C1D C2D C3D 176.6(2) . . . . ?
C9D C1D C2D C3D -3.0(3) . . . . ?
O2D C2D C3D C4D 178.6(2) . . . . ?
C1D C2D C3D C4D -0.5(4) . . . . ?
O2D C2D C3D C11D -1.0(4) . . . . ?
C1D C2D C3D C11D 179.9(2) . . . . ?
C2D C3D C4D O3D -176.7(2) . . . . ?
C11D C3D C4D O3D 3.0(4) . . . . ?
C2D C3D C4D C10D 3.4(4) . . . . ?
C11D C3D C4D C10D -177.0(2) . . . . ?
C10D C5D C6D C7D 0.5(4) . . . . ?
C5D C6D C7D C8D -0.5(5) . . . . ?
C6D C7D C8D C9D 0.3(5) . . . . ?
C7D C8D C9D C10D 0.0(4) . . . . ?
C7D C8D C9D C1D -178.5(3) . . . . ?
O1D C1D C9D C8D 2.4(4) . . . . ?
C2D C1D C9D C8D -178.1(2) . . . . ?
O1D C1D C9D C10D -176.1(2) . . . . ?
C2D C1D C9D C10D 3.5(3) . . . . ?
C6D C5D C10D C9D -0.2(4) . . . . ?
C6D C5D C10D C4D 178.8(2) . . . . ?
C8D C9D C10D C5D 0.0(4) . . . . ?
C1D C9D C10D C5D 178.5(2) . . . . ?
C8D C9D C10D C4D -179.0(2) . . . . ?
C1D C9D C10D C4D -0.6(3) . . . . ?
O3D C4D C10D C5D -1.8(4) . . . . ?
C3D C4D C10D C5D 178.1(2) . . . . ?
O3D C4D C10D C9D 177.2(2) . . . . ?
C3D C4D C10D C9D -2.9(4) . . . . ?
